data_2023300
loop_
_publ_author_name
'Kumagai, Hitoshi'
'Kawata, Satoshi'
'Ogihara, Nobuhiro'

_publ_section_title
;
 Crystal structure of
 catena-poly[[diaquadiimidazolecobalt(II)]-\m2-2,3,5,6-tetrabromobenzene-1,4-dicarboxylato]
;
_journal_coeditor_code JP2013
_journal_issue 11
_journal_name_full 'Acta Crystallographica Section E Crystallographic Communications'
_journal_page_first 1217
_journal_page_last 1220
_journal_paper_doi 10.1107/S2056989024009915
_journal_volume 80
_journal_year 2024
_chemical_formula_iupac '[Co (C8 Br4 O4) (C3 H4 N2)2 (H2 O1)2]'
_chemical_formula_moiety 'C14 H12 Br4 Co N4 O6'
_chemical_formula_sum 'C14 H12 Br4 Co N4 O6'
_chemical_formula_weight 710.85
_chemical_name_systematic
<i>catena</i>-Poly[[diaquadiimidazolecobalt(II)]-\m~2~-2,3,5,6-tetrabromobenzene-1,4-dicarboxylato]
_space_group_crystal_system monoclinic
_space_group_IT_number 15
_space_group_name_Hall '-C 2yc'
_space_group_name_H-M_alt 'C 1 2/c 1'
_atom_sites_solution_hydrogens mixed
_atom_sites_solution_primary direct
_atom_sites_solution_secondary difmap
_audit_creation_method SHELXL-2018/3
_cell_angle_alpha 90
_cell_angle_beta 121.853(3)
_cell_angle_gamma 90
_cell_formula_units_Z 4
_cell_length_a 18.8050(7)
_cell_length_b 12.2925(6)
_cell_length_c 10.8938(5)
_cell_measurement_reflns_used 9142
_cell_measurement_temperature 173(2)
_cell_measurement_theta_max 27.45
_cell_measurement_theta_min 3.31
_cell_volume 2138.98(18)
_computing_cell_refinement
;
RAPID AUTO (Rigaku, 1995)
;
_computing_data_collection
;
RAPID AUTO (Rigaku, 1995)
;
_computing_data_reduction
;
RAPID AUTO (Rigaku, 1995)
;
_computing_molecular_graphics
;
CrystalStructure 4.3 (Rigaku, 2019)
;
_computing_publication_material
;
CrystalStructure 4.3 (Rigaku, 2019)
;
_computing_structure_refinement
;
<i>SHELXL2018/3</i> (Sheldrick, 2015)
;
_computing_structure_solution
;
<i>Superflip</i> (Palatinus & Chapuis, 2007)
;
_diffrn_ambient_temperature 173(2)
_diffrn_measured_fraction_theta_full 0.997
_diffrn_measured_fraction_theta_max 0.997
_diffrn_measurement_device_type 'Rigaku R-AXIS RAPID'
_diffrn_measurement_method \w
_diffrn_radiation_type MoK\a
_diffrn_radiation_wavelength 0.71075
_diffrn_reflns_av_R_equivalents 0.0464
_diffrn_reflns_av_unetI/netI 0.0384
_diffrn_reflns_limit_h_max 24
_diffrn_reflns_limit_h_min -22
_diffrn_reflns_limit_k_max 15
_diffrn_reflns_limit_k_min -15
_diffrn_reflns_limit_l_max 14
_diffrn_reflns_limit_l_min -14
_diffrn_reflns_number 10419
_diffrn_reflns_theta_full 25.242
_diffrn_reflns_theta_max 27.466
_diffrn_reflns_theta_min 3.315
_exptl_absorpt_coefficient_mu 8.313
_exptl_absorpt_correction_T_max 0.007
_exptl_absorpt_correction_T_min 0.004
_exptl_absorpt_correction_type multi-scan
_exptl_absorpt_process_details
;
(ABSCOR; Rigaku, 1995)
;
_exptl_crystal_colour pink
_exptl_crystal_density_diffrn 2.207
_exptl_crystal_description Block
_exptl_crystal_F_000 1356
_exptl_crystal_size_max 0.600
_exptl_crystal_size_mid 0.600
_exptl_crystal_size_min 0.600
_refine_diff_density_max 0.606
_refine_diff_density_min -0.595
_refine_ls_extinction_method none
_refine_ls_goodness_of_fit_ref 1.065
_refine_ls_hydrogen_treatment mixed
_refine_ls_matrix_type full
_refine_ls_number_parameters 145
_refine_ls_number_reflns 2448
_refine_ls_number_restraints 0
_refine_ls_restrained_S_all 1.065
_refine_ls_R_factor_all 0.0295
_refine_ls_R_factor_gt 0.0275
_refine_ls_shift/su_max 0.002
_refine_ls_shift/su_mean 0.000
_refine_ls_structure_factor_coef Fsqd
_refine_ls_weighting_details 'w=1/[\s^2^(Fo^2^)+(0.0356P)^2^+0.8085P] where P=(Fo^2^+2Fc^2^)/3'
_refine_ls_weighting_scheme calc
_refine_ls_wR_factor_gt 0.0653
_refine_ls_wR_factor_ref 0.0665
_reflns_number_gt 2277
_reflns_number_total 2448
_reflns_threshold_expression 'I > 2\s(I)'
_cod_data_source_file jp2013.cif
_cod_data_source_block I
_cod_original_cell_volume 2138.97(17)
_cod_original_sg_symbol_H-M 'C 2/c'
_cod_database_code 2023300
_shelx_space_group_comment
;
The symmetry employed for this shelxl refinement is uniquely defined
by the following loop, which should always be used as a source of
symmetry information in preference to the above space-group names.
They are only intended as comments.
;
_shelx_estimated_absorpt_t_min 0.082
_shelx_estimated_absorpt_t_max 0.082

loop_
_space_group_symop_operation_xyz
'x, y, z'
'-x, y, -z+1/2'
'x+1/2, y+1/2, z'
'-x+1/2, y+1/2, -z+1/2'
'-x, -y, -z'
'x, -y, z-1/2'
'-x+1/2, -y+1/2, -z'
'x+1/2, -y+1/2, z-1/2'

loop_
_atom_site_type_symbol
_atom_site_label
_atom_site_fract_x
_atom_site_fract_y
_atom_site_fract_z
_atom_site_U_iso_or_equiv
_atom_site_adp_type
_atom_site_calc_flag
_atom_site_occupancy
_atom_site_disorder_assembly
_atom_site_disorder_group
Br Br1 0.40878(2) 1.36557(2) 0.78290(2) 0.02796(9) Uani d 1 . .
Br Br2 0.30071(2) 1.49911(2) 0.46852(3) 0.03101(10) Uani d 1 . .
Co Co1 0.500000 1.000000 1.000000 0.01141(10) Uani d 1 . .
O O1 0.40770(8) 1.08127(12) 0.80246(14) 0.0157(3) Uani d 1 . .
O O2 0.31711(10) 1.14631(14) 0.85848(17) 0.0282(4) Uani d 1 . .
O O3 0.41853(11) 1.01046(14) 1.0767(2) 0.0236(4) Uani d 1 . .
N N1 0.44446(11) 0.85236(14) 0.90200(19) 0.0179(3) Uani d 1 . .
N N2 0.34569(13) 0.73172(17) 0.7762(2) 0.0275(4) Uani d 1 . .
C C1 0.34466(12) 1.13493(16) 0.7774(2) 0.0159(4) Uani d 1 . .
C C2 0.29633(12) 1.19335(16) 0.6314(2) 0.0153(4) Uani d 1 . .
C C3 0.31735(12) 1.29953(17) 0.6185(2) 0.0159(4) Uani d 1 . .
C C4 0.27151(13) 1.35524(16) 0.4882(2) 0.0167(4) Uani d 1 . .
C C5 0.47955(14) 0.76163(19) 0.8814(3) 0.0254(5) Uani d 1 . .
H H5 0.537318 0.752777 0.915853 0.030 Uiso calc 1 . .
C C6 0.41879(16) 0.6861(2) 0.8039(3) 0.0329(6) Uani d 1 . .
H H6 0.425979 0.616103 0.775114 0.039 Uiso calc 1 . .
C C7 0.36370(14) 0.8307(2) 0.8368(2) 0.0257(5) Uani d 1 . .
H H7 0.323364 0.879232 0.833300 0.031 Uiso calc 1 . .
H H1 0.2999(19) 0.706(2) 0.733(3) 0.036(8) Uiso d 1 . .
H H2 0.383(2) 1.050(3) 1.028(3) 0.032(8) Uiso d 1 . .
H H3 0.418(2) 0.987(2) 1.139(4) 0.040(9) Uiso d 1 . .

loop_
_atom_site_aniso_label
_atom_site_aniso_U_11
_atom_site_aniso_U_22
_atom_site_aniso_U_33
_atom_site_aniso_U_12
_atom_site_aniso_U_13
_atom_site_aniso_U_23
Br1 0.02444(15) 0.02595(15) 0.01768(14) -0.00432(8) 0.00031(11) -0.00049(8)
Br2 0.03257(17) 0.02081(15) 0.02504(16) -0.00629(8) 0.00522(13) 0.00651(8)
Co1 0.00890(19) 0.0133(2) 0.0105(2) 0.00010(12) 0.00411(16) 0.00132(12)
O1 0.0144(7) 0.0176(7) 0.0121(7) 0.0044(5) 0.0050(6) 0.0030(5)
O2 0.0253(8) 0.0442(10) 0.0199(8) 0.0198(7) 0.0153(7) 0.0143(7)
O3 0.0199(8) 0.0337(10) 0.0229(9) 0.0100(7) 0.0151(8) 0.0135(7)
N1 0.0168(8) 0.0168(9) 0.0171(8) -0.0012(7) 0.0069(7) 0.0008(6)
N2 0.0229(10) 0.0309(11) 0.0267(11) -0.0149(8) 0.0116(9) -0.0068(8)
C1 0.0126(9) 0.0171(10) 0.0137(10) 0.0012(7) 0.0039(8) 0.0018(7)
C2 0.0128(9) 0.0188(10) 0.0144(9) 0.0051(8) 0.0073(8) 0.0031(7)
C3 0.0125(9) 0.0176(10) 0.0144(9) 0.0013(7) 0.0049(8) 0.0000(7)
C4 0.0181(10) 0.0140(9) 0.0175(10) 0.0015(7) 0.0090(9) 0.0024(7)
C5 0.0208(11) 0.0230(11) 0.0264(12) -0.0008(9) 0.0084(10) -0.0056(9)
C6 0.0358(13) 0.0267(13) 0.0335(13) -0.0074(10) 0.0165(12) -0.0107(10)
C7 0.0192(11) 0.0282(12) 0.0279(12) -0.0049(9) 0.0112(10) -0.0022(10)

loop_
_atom_type_symbol
_atom_type_description
_atom_type_scat_dispersion_real
_atom_type_scat_dispersion_imag
_atom_type_scat_source
C C 0.0033 0.0016 'International Tables Vol C Tables 4.2.6.8 and 6.1.1.4'
H H 0.0000 0.0000 'International Tables Vol C Tables 4.2.6.8 and 6.1.1.4'
Br Br -0.2901 2.4595 'International Tables Vol C Tables 4.2.6.8 and 6.1.1.4'
Co Co 0.3494 0.9721 'International Tables Vol C Tables 4.2.6.8 and 6.1.1.4'
N N 0.0061 0.0033 'International Tables Vol C Tables 4.2.6.8 and 6.1.1.4'
O O 0.0106 0.0060 'International Tables Vol C Tables 4.2.6.8 and 6.1.1.4'

loop_
_geom_angle_atom_site_label_1
_geom_angle_atom_site_label_2
_geom_angle_atom_site_label_3
_geom_angle_site_symmetry_1
_geom_angle_site_symmetry_3
_geom_angle
_geom_angle_publ_flag
N1 Co1 N1 5_677 . 180.00(11) yes
N1 Co1 O3 5_677 5_677 89.06(7) yes
N1 Co1 O3 . 5_677 90.94(7) yes
N1 Co1 O3 5_677 . 90.94(7) yes
N1 Co1 O3 . . 89.06(7) yes
O3 Co1 O3 5_677 . 180.00(4) yes
N1 Co1 O1 5_677 5_677 88.31(6) yes
N1 Co1 O1 . 5_677 91.69(6) yes
O3 Co1 O1 5_677 5_677 89.81(6) yes
O3 Co1 O1 . 5_677 90.19(6) yes
N1 Co1 O1 5_677 . 91.69(6) yes
N1 Co1 O1 . . 88.31(6) yes
O3 Co1 O1 5_677 . 90.19(6) yes
O3 Co1 O1 . . 89.81(6) yes
O1 Co1 O1 5_677 . 180.0 yes
C1 O1 Co1 . . 128.92(12) ?
Co1 O3 H2 . . 109(2) ?
Co1 O3 H3 . . 135(3) ?
H2 O3 H3 . . 117(3) ?
C7 N1 C5 . . 105.28(19) ?
C7 N1 Co1 . . 125.05(15) ?
C5 N1 Co1 . . 129.53(14) ?
C7 N2 C6 . . 107.5(2) ?
C7 N2 H1 . . 124(2) ?
C6 N2 H1 . . 128(2) ?
O2 C1 O1 . . 127.11(18) ?
O2 C1 C2 . . 116.28(17) ?
O1 C1 C2 . . 116.61(16) ?
C4 C2 C3 7_576 . 118.53(18) ?
C4 C2 C1 7_576 . 121.38(18) ?
C3 C2 C1 . . 120.00(17) ?
C4 C3 C2 . . 120.56(18) ?
C4 C3 Br1 . . 121.29(15) ?
C2 C3 Br1 . . 118.15(14) ?
C2 C4 C3 7_576 . 120.90(18) ?
C2 C4 Br2 7_576 . 118.19(15) ?
C3 C4 Br2 . . 120.90(15) ?
C6 C5 N1 . . 109.6(2) ?
C6 C5 H5 . . 125.2 ?
N1 C5 H5 . . 125.2 ?
N2 C6 C5 . . 106.0(2) ?
N2 C6 H6 . . 127.0 ?
C5 C6 H6 . . 127.0 ?
N1 C7 N2 . . 111.6(2) ?
N1 C7 H7 . . 124.2 ?
N2 C7 H7 . . 124.2 ?

loop_
_geom_bond_atom_site_label_1
_geom_bond_atom_site_label_2
_geom_bond_site_symmetry_2
_geom_bond_distance
_geom_bond_publ_flag
Br1 C3 . 1.890(2) ?
Br2 C4 . 1.897(2) ?
Co1 N1 5_677 2.0850(18) yes
Co1 N1 . 2.0850(18) yes
Co1 O3 5_677 2.1006(16) yes
Co1 O3 . 2.1007(16) yes
Co1 O1 5_677 2.1678(13) yes
Co1 O1 . 2.1678(13) yes
O1 C1 . 1.254(2) ?
O2 C1 . 1.246(2) ?
O3 H2 . 0.76(3) ?
O3 H3 . 0.75(4) ?
N1 C7 . 1.320(3) ?
N1 C5 . 1.373(3) ?
N2 C7 . 1.340(3) ?
N2 C6 . 1.363(3) ?
N2 H1 . 0.80(3) ?
C1 C2 . 1.531(3) ?
C2 C4 7_576 1.388(3) ?
C2 C3 . 1.392(3) ?
C3 C4 . 1.392(3) ?
C5 C6 . 1.364(3) ?
C5 H5 . 0.9500 ?
C6 H6 . 0.9500 ?
C7 H7 . 0.9500 ?

loop_
_geom_hbond_atom_site_label_D
_geom_hbond_atom_site_label_H
_geom_hbond_atom_site_label_A
_geom_hbond_site_symmetry_A
_geom_hbond_distance_DH
_geom_hbond_distance_HA
_geom_hbond_distance_DA
_geom_hbond_angle_DHA
_geom_hbond_publ_flag
C6 H6 Br1 1_545 0.95 3.10 3.946(3) 148.8 no
N2 H1 O2 4_546 0.80(3) 2.01(3) 2.808(2) 174(3) yes
O3 H2 O2 . 0.76(3) 1.99(3) 2.700(2) 155(3) yes
O3 H3 O1 6_576 0.75(4) 2.06(4) 2.809(2) 176(4) yes

loop_
_geom_torsion_atom_site_label_1
_geom_torsion_atom_site_label_2
_geom_torsion_atom_site_label_3
_geom_torsion_atom_site_label_4
_geom_torsion_site_symmetry_1
_geom_torsion_site_symmetry_2
_geom_torsion_site_symmetry_3
_geom_torsion_site_symmetry_4
_geom_torsion
_geom_torsion_publ_flag
Co1 O1 C1 O2 . . . . -6.2(3) ?
Co1 O1 C1 C2 . . . . 173.49(12) ?
O2 C1 C2 C4 . . . 7_576 -87.3(2) ?
O1 C1 C2 C4 . . . 7_576 93.0(2) ?
O2 C1 C2 C3 . . . . 89.4(2) ?
O1 C1 C2 C3 . . . . -90.4(2) ?
C4 C2 C3 C4 7_576 . . . -0.3(3) ?
C1 C2 C3 C4 . . . . -177.08(16) ?
C4 C2 C3 Br1 7_576 . . . 179.07(14) ?
C1 C2 C3 Br1 . . . . 2.3(2) ?
C2 C3 C4 C2 . . . 7_576 0.4(3) ?
Br1 C3 C4 C2 . . . 7_576 -179.05(15) ?
C2 C3 C4 Br2 . . . . -178.98(14) ?
Br1 C3 C4 Br2 . . . . 1.6(2) ?
C7 N1 C5 C6 . . . . -0.2(3) ?
Co1 N1 C5 C6 . . . . -176.08(16) ?
C7 N2 C6 C5 . . . . -0.4(3) ?
N1 C5 C6 N2 . . . . 0.4(3) ?
C5 N1 C7 N2 . . . . 0.0(3) ?
Co1 N1 C7 N2 . . . . 176.07(15) ?
C6 N2 C7 N1 . . . . 0.3(3) ?
